data_4322149
loop_
_publ_author_name
'Hiroshi Tsukube'
'Yoshihisa Mizutani'
'Satoshi Shinoda'
'Tsuyoshi Okazaki'
'Makoto Tadokoro'
'Kenzi Hori'

_publ_contact_author_address
;
Department of Chemistry, Graduate School of Science, Osaka City University, 
Osaka 558-8585, Japan
;
_publ_contact_author_email ' tsukube@sci.osaka-cu.ac.jp'
_publ_contact_author_fax ' +81-6-605-2560 '
_publ_contact_author_name ' Hiroshi Tsukube'
_publ_contact_author_phone '+81-6-605-2560 '
_publ_section_title
;
 Side Arm Effects on Cyclen-Alkali Metal Cation Complexation: Highly
 Selective and Three-Dimensional Encapsulation of Na+ Ion
;
_journal_name_full 'Inorganic Chemistry'
_journal_page_first 3506
_journal_page_last 3512
_journal_paper_doi 10.1021/ic980590q
_journal_volume 38
_journal_year 1999
_chemical_formula_sum 'C32 H40 I N8 Na'
_chemical_formula_weight 686.62
_space_group_IT_number 14
_symmetry_cell_setting monoclinic
_symmetry_Int_Tables_number 14
_symmetry_space_group_name_Hall '-P 2ybc'
_symmetry_space_group_name_H-M 'P 1 21/c 1'
_audit_creation_date 'Tue Apr 28 11:23:53 1998'
_audit_creation_method 'from TEXRAY.INF file'
_cell_angle_alpha 90
_cell_angle_beta 95.52(2)
_cell_angle_gamma 90
_cell_formula_units_Z 4
_cell_length_a 8.997(3)
_cell_length_b 14.117(4)
_cell_length_c 25.162(4)
_cell_measurement_reflns_used 24
_cell_measurement_temperature 296.2
_cell_measurement_theta_max 15.0
_cell_measurement_theta_min 14.9
_cell_volume 3181.0(15)
_computing_cell_refinement 'Rigaku/AFC Diffractometer Control'
_computing_data_collection 'Rigaku/AFC Diffractometer Control'
_computing_data_reduction teXsan
_computing_publication_material teXsan
_computing_structure_refinement teXsan
_computing_structure_solution 'DIRDIF92 (PATTY)'
_diffrn_ambient_temperature 296.2
_diffrn_measurement_device_type 'Rigaku AFC7R'
_diffrn_measurement_method w-2\q
_diffrn_orient_matrix_UB_11 0.01954
_diffrn_orient_matrix_UB_12 -0.06694
_diffrn_orient_matrix_UB_13 -0.01032
_diffrn_orient_matrix_UB_21 -0.05901
_diffrn_orient_matrix_UB_22 -0.02318
_diffrn_orient_matrix_UB_23 0.02910
_diffrn_orient_matrix_UB_31 -0.09276
_diffrn_orient_matrix_UB_32 0.00064
_diffrn_orient_matrix_UB_33 -0.02531
_diffrn_radiation_detector 'scintillation counter'
_diffrn_radiation_monochromator graphite
_diffrn_radiation_source 'Rigaku rotating anode'
_diffrn_radiation_type 'Mo K\a'
_diffrn_radiation_wavelength 0.7107
_diffrn_reflns_av_R_equivalents 0.008
_diffrn_reflns_av_sigmaI/netI 0.017
_diffrn_reflns_limit_h_max 0
_diffrn_reflns_limit_h_min -10
_diffrn_reflns_limit_k_max 16
_diffrn_reflns_limit_k_min 0
_diffrn_reflns_limit_l_max 29
_diffrn_reflns_limit_l_min -29
_diffrn_reflns_number 6134
_diffrn_reflns_reduction_process 'Lp corrections applied'
_diffrn_reflns_theta_max 25.00
_diffrn_reflns_theta_min 1.63
_diffrn_standards_decay_% -0.85
_diffrn_standards_interval_count 150
_diffrn_standards_number 3
_exptl_absorpt_coefficient_mu 1.056
_exptl_absorpt_correction_T_max 1.000
_exptl_absorpt_correction_T_min 0.854
_exptl_absorpt_correction_type refdelf
_exptl_absorpt_process_details '(Walker & Stuart, 1983)'
_exptl_crystal_colour colorless
_exptl_crystal_density_diffrn 1.434
_exptl_crystal_density_method 'not measured'
_exptl_crystal_description prismatic
_exptl_crystal_F_000 1408.00
_exptl_crystal_size_max 0.700
_exptl_crystal_size_mid 0.600
_exptl_crystal_size_min 0.400
_refine_diff_density_max 0.43
_refine_diff_density_min -0.72
_refine_ls_extinction_coef 0.0044(8)
_refine_ls_extinction_method 'Zachariasen(1967) type 2 Gaussian isotropic'
_refine_ls_goodness_of_fit_ref 1.667
_refine_ls_hydrogen_treatment refall
_refine_ls_matrix_type full
_refine_ls_number_constraints 0
_refine_ls_number_parameters 540
_refine_ls_number_reflns 5035
_refine_ls_number_restraints 0
_refine_ls_R_factor_all 0.0318
_refine_ls_R_factor_gt 0.0318
_refine_ls_shift/su_max 0.1860
_refine_ls_shift/su_mean 0.0160
_refine_ls_structure_factor_coef F
_refine_ls_weighting_details 'w = 1/['s^2^(Fo) + 0.00090|Fo|^2^]'
_refine_ls_weighting_scheme calc
_refine_ls_wR_factor_gt 0.0587
_refine_ls_wR_factor_ref 0.0587
_reflns_number_gt 5035
_reflns_number_total 5738
_reflns_threshold_expression >2.0sigma(I)
_cod_data_source_file ic980590q_3.cif
_cod_data_source_block 1d-NaI_Complexl
_cod_original_cell_volume 3181(1)
_cod_original_sg_symbol_H-M 'P 21/c '
_cod_original_formula_sum 'C32 H40 I N8 Na '
_cod_database_code 4322149

loop_
_symmetry_equiv_pos_as_xyz
x,y,z
-x,1/2+y,1/2-z
-x,-y,-z
x,1/2-y,1/2+z

loop_
_atom_site_label
_atom_site_type_symbol
_atom_site_fract_x
_atom_site_fract_y
_atom_site_fract_z
_atom_site_U_iso_or_equiv
_atom_site_adp_type
_atom_site_occupancy
_atom_site_calc_flag
_atom_site_refinement_flags
_atom_site_disorder_assembly
_atom_site_disorder_group
I(1) I 0.02278(3) 0.12019(1) 0.352355(8) 0.07658(8) Uani 1.00 d . . .
Na(1) Na 0.4486(1) 0.21125(6) 0.13091(4) 0.0486(2) Uani 1.00 d . . .
N(1) N 0.6362(2) 0.3502(1) 0.13431(8) 0.0508(5) Uani 1.00 d . . .
N(2) N 0.3088(2) 0.3661(1) 0.14724(9) 0.0497(5) Uani 1.00 d . . .
N(3) N 0.3293(2) 0.1969(1) 0.21947(8) 0.0502(5) Uani 1.00 d . . .
N(4) N 0.6555(2) 0.1793(1) 0.20668(8) 0.0535(5) Uani 1.00 d . . .
N(5) N 0.5018(2) 0.2779(2) 0.03641(8) 0.0566(6) Uani 1.00 d . . .
N(6) N 0.1487(3) 0.2277(2) 0.08761(9) 0.0638(6) Uani 1.00 d . . .
N(7) N 0.3346(3) 0.0436(2) 0.14582(9) 0.0632(6) Uani 1.00 d . . .
N(8) N 0.6623(3) 0.0975(2) 0.10650(9) 0.0616(6) Uani 1.00 d . . .
C(1) C 0.5536(3) 0.4411(2) 0.1321(1) 0.0568(7) Uani 1.00 d . . .
C(2) C 0.4205(3) 0.4390(2) 0.1648(1) 0.0562(7) Uani 1.00 d . . .
C(3) C 0.2072(3) 0.3494(2) 0.1889(1) 0.0565(7) Uani 1.00 d . . .
C(4) C 0.2780(3) 0.2908(2) 0.23574(10) 0.0589(7) Uani 1.00 d . . .
C(5) C 0.4398(3) 0.1577(2) 0.2608(1) 0.0596(8) Uani 1.00 d . . .
C(6) C 0.5948(3) 0.1974(2) 0.25806(10) 0.0586(7) Uani 1.00 d . . .
C(7) C 0.7820(3) 0.2420(2) 0.1983(1) 0.0611(7) Uani 1.00 d . . .
C(8) C 0.7361(3) 0.3432(2) 0.1839(1) 0.0609(7) Uani 1.00 d . . .
C(9) C 0.7213(3) 0.3424(2) 0.0881(1) 0.0589(7) Uani 1.00 d . . .
C(10) C 0.6231(3) 0.3308(2) 0.03641(10) 0.0516(6) Uani 1.00 d . . .
C(11) C 0.6666(4) 0.3720(2) -0.0105(1) 0.0678(8) Uani 1.00 d . . .
C(12) C 0.5789(5) 0.3555(3) -0.0583(1) 0.0792(10) Uani 1.00 d . . .
C(13) C 0.4545(4) 0.3028(3) -0.0580(1) 0.0795(10) Uani 1.00 d . . .
C(14) C 0.4193(3) 0.2653(2) -0.0103(1) 0.0657(8) Uani 1.00 d . . .
C(15) C 0.2243(3) 0.3947(2) 0.0970(1) 0.0573(7) Uani 1.00 d . . .
C(16) C 0.1424(3) 0.3155(2) 0.06669(10) 0.0536(6) Uani 1.00 d . . .
C(17) C 0.0661(3) 0.3332(2) 0.0176(1) 0.0643(8) Uani 1.00 d . . .
C(18) C -0.0070(3) 0.2612(3) -0.0108(1) 0.0708(9) Uani 1.00 d . . .
C(19) C -0.0052(3) 0.1727(2) 0.0115(1) 0.0704(9) Uani 1.00 d . . .
C(20) C 0.0729(4) 0.1588(2) 0.0596(1) 0.0702(9) Uani 1.00 d . . .
C(21) C 0.2008(3) 0.1331(2) 0.2097(1) 0.0586(7) Uani 1.00 d . . .
C(22) C 0.2341(3) 0.0419(2) 0.18203(10) 0.0539(6) Uani 1.00 d . . .
C(23) C 0.1536(4) -0.0385(2) 0.1923(1) 0.0710(8) Uani 1.00 d . . .
C(24) C 0.1735(5) -0.1196(2) 0.1634(2) 0.086(1) Uani 1.00 d . . .
C(25) C 0.2756(5) -0.1183(2) 0.1264(2) 0.085(1) Uani 1.00 d . . .
C(26) C 0.3542(4) -0.0370(2) 0.1190(1) 0.0746(9) Uani 1.00 d . . .
C(27) C 0.7010(4) 0.0801(2) 0.2038(1) 0.0667(8) Uani 1.00 d . . .
C(28) C 0.7168(3) 0.0445(2) 0.1476(1) 0.0564(7) Uani 1.00 d . . .
C(29) C 0.7816(3) -0.0431(2) 0.1409(1) 0.0663(8) Uani 1.00 d . . .
C(30) C 0.7902(4) -0.0779(2) 0.0903(1) 0.0758(9) Uani 1.00 d . . .
C(31) C 0.7349(4) -0.0239(2) 0.0475(1) 0.0733(9) Uani 1.00 d . . .
C(32) C 0.6731(4) 0.0624(2) 0.0571(1) 0.0658(8) Uani 1.00 d . . .
H(1) H 0.514(3) 0.452(2) 0.089(1) 0.053(7) Uiso 1.00 calc . . .
H(2) H 0.615(3) 0.493(2) 0.144(1) 0.063(7) Uiso 1.00 calc . . .
H(3) H 0.458(3) 0.423(2) 0.203(1) 0.050(6) Uiso 1.00 calc . . .
H(4) H 0.377(3) 0.498(2) 0.165(1) 0.069(8) Uiso 1.00 calc . . .
H(5) H 0.172(4) 0.405(3) 0.201(2) 0.09(1) Uiso 1.00 calc . . .
H(6) H 0.105(3) 0.318(2) 0.1691(9) 0.048(6) Uiso 1.00 calc . . .
H(7) H 0.369(3) 0.324(2) 0.255(1) 0.056(7) Uiso 1.00 calc . . .
H(8) H 0.198(3) 0.288(2) 0.2642(10) 0.059(7) Uiso 1.00 calc . . .
H(9) H 0.446(3) 0.107(2) 0.255(1) 0.049(8) Uiso 1.00 calc . . .
H(10) H 0.407(3) 0.162(2) 0.301(1) 0.079(9) Uiso 1.00 calc . . .
H(11) H 0.654(4) 0.170(2) 0.287(1) 0.079(9) Uiso 1.00 calc . . .
H(12) H 0.583(2) 0.262(2) 0.2612(9) 0.042(6) Uiso 1.00 calc . . .
H(13) H 0.857(3) 0.213(2) 0.1641(10) 0.057(7) Uiso 1.00 calc . . .
H(14) H 0.869(3) 0.244(2) 0.234(1) 0.072(8) Uiso 1.00 calc . . .
H(15) H 0.681(3) 0.371(2) 0.212(1) 0.046(7) Uiso 1.00 calc . . .
H(16) H 0.844(4) 0.377(2) 0.181(1) 0.08(1) Uiso 1.00 calc . . .
H(17) H 0.830(6) 0.391(3) 0.094(2) 0.15(2) Uiso 1.00 calc . . .
H(18) H 0.799(4) 0.287(3) 0.092(1) 0.09(1) Uiso 1.00 calc . . .
H(19) H 0.768(4) 0.415(3) -0.009(1) 0.10(1) Uiso 1.00 calc . . .
H(20) H 0.610(5) 0.383(3) -0.096(2) 0.12(1) Uiso 1.00 calc . . .
H(21) H 0.407(4) 0.294(3) -0.087(1) 0.09(1) Uiso 1.00 calc . . .
H(22) H 0.349(4) 0.240(2) -0.010(1) 0.08(1) Uiso 1.00 calc . . .
H(23) H 0.302(3) 0.417(2) 0.072(1) 0.065(8) Uiso 1.00 calc . . .
H(24) H 0.148(3) 0.444(2) 0.101(1) 0.077(9) Uiso 1.00 calc . . .
H(25) H 0.068(3) 0.396(2) 0.003(1) 0.059(8) Uiso 1.00 calc . . .
H(26) H -0.042(5) 0.273(3) -0.047(2) 0.11(1) Uiso 1.00 calc . . .
H(27) H -0.060(5) 0.123(2) -0.011(2) 0.10(1) Uiso 1.00 calc . . .
H(28) H 0.070(4) 0.097(2) 0.078(1) 0.082(9) Uiso 1.00 calc . . .
H(29) H 0.123(4) 0.159(2) 0.185(1) 0.073(8) Uiso 1.00 calc . . .
H(30) H 0.150(4) 0.117(2) 0.242(1) 0.072(9) Uiso 1.00 calc . . .
H(31) H 0.066(4) -0.038(3) 0.216(1) 0.10(1) Uiso 1.00 calc . . .
H(32) H 0.093(5) -0.168(3) 0.168(2) 0.12(1) Uiso 1.00 calc . . .
H(33) H 0.293(4) -0.178(3) 0.107(1) 0.10(1) Uiso 1.00 calc . . .
H(34) H 0.438(5) -0.039(3) 0.101(2) 0.12(1) Uiso 1.00 calc . . .
H(35) H 0.628(3) 0.033(2) 0.217(1) 0.062(8) Uiso 1.00 calc . . .
H(36) H 0.813(5) 0.068(3) 0.225(2) 0.12(1) Uiso 1.00 calc . . .
H(37) H 0.821(5) -0.076(3) 0.172(2) 0.11(1) Uiso 1.00 calc . . .
H(38) H 0.861(5) -0.136(3) 0.084(2) 0.11(1) Uiso 1.00 calc . . .
H(39) H 0.750(4) -0.041(2) 0.015(1) 0.09(1) Uiso 1.00 calc . . .
H(40) H 0.634(3) 0.099(2) 0.030(1) 0.056(7) Uiso 1.00 calc . . .

loop_
_atom_site_aniso_label
_atom_site_aniso_U_11
_atom_site_aniso_U_22
_atom_site_aniso_U_33
_atom_site_aniso_U_12
_atom_site_aniso_U_13
_atom_site_aniso_U_23
I(1) 0.0931(2) 0.0699(2) 0.0679(2) 0.00680(9) 0.0140(1) 0.00237(8)
Na(1) 0.0539(5) 0.0431(4) 0.0494(4) 0.0005(4) 0.0077(4) -0.0006(4)
N(1) 0.052(1) 0.0471(10) 0.053(1) -0.0029(9) 0.0027(9) -0.0022(9)
N(2) 0.055(1) 0.0403(10) 0.054(1) 0.0025(8) 0.0069(9) -0.0027(8)
N(3) 0.057(1) 0.049(1) 0.0464(10) 0.0004(9) 0.0086(8) -0.0023(8)
N(4) 0.059(1) 0.052(1) 0.049(1) 0.0052(9) 0.0000(9) -0.0010(9)
N(5) 0.056(1) 0.059(1) 0.056(1) -0.0011(10) 0.0067(9) -0.0033(9)
N(6) 0.077(1) 0.054(1) 0.059(1) -0.006(1) -0.003(1) -0.0016(10)
N(7) 0.068(1) 0.050(1) 0.073(1) -0.003(1) 0.012(1) -0.0058(10)
N(8) 0.073(1) 0.054(1) 0.059(1) 0.009(1) 0.009(1) -0.0005(10)
C(1) 0.063(1) 0.040(1) 0.068(2) -0.004(1) 0.006(1) -0.003(1)
C(2) 0.065(1) 0.041(1) 0.063(1) 0.001(1) 0.006(1) -0.008(1)
C(3) 0.063(1) 0.050(1) 0.058(1) 0.009(1) 0.014(1) -0.007(1)
C(4) 0.072(2) 0.057(1) 0.051(1) 0.003(1) 0.016(1) -0.009(1)
C(5) 0.079(2) 0.055(1) 0.045(1) 0.003(1) 0.006(1) 0.003(1)
C(6) 0.070(2) 0.060(1) 0.044(1) 0.006(1) -0.002(1) 0.000(1)
C(7) 0.054(1) 0.066(2) 0.060(1) 0.002(1) -0.006(1) 0.000(1)
C(8) 0.055(1) 0.065(2) 0.061(1) -0.008(1) -0.004(1) -0.006(1)
C(9) 0.051(1) 0.064(1) 0.061(1) -0.004(1) 0.006(1) 0.003(1)
C(10) 0.054(1) 0.045(1) 0.057(1) 0.008(1) 0.011(1) 0.0040(10)
C(11) 0.073(2) 0.058(2) 0.074(2) 0.009(1) 0.014(1) 0.020(1)
C(12) 0.099(2) 0.076(2) 0.063(2) 0.016(2) 0.009(2) 0.023(1)
C(13) 0.096(2) 0.084(2) 0.056(2) 0.020(2) -0.006(2) 0.000(1)
C(14) 0.062(2) 0.071(2) 0.063(2) 0.003(1) 0.002(1) -0.009(1)
C(15) 0.062(2) 0.046(1) 0.063(1) 0.008(1) 0.001(1) 0.003(1)
C(16) 0.050(1) 0.059(1) 0.053(1) 0.007(1) 0.007(1) -0.001(1)
C(17) 0.060(2) 0.070(2) 0.062(1) 0.007(1) 0.005(1) 0.008(1)
C(18) 0.058(1) 0.098(2) 0.055(1) 0.002(2) -0.001(1) -0.007(2)
C(19) 0.062(2) 0.084(2) 0.065(2) -0.008(1) 0.006(1) -0.018(2)
C(20) 0.083(2) 0.059(2) 0.067(2) -0.010(2) 0.002(1) -0.008(1)
C(21) 0.058(1) 0.058(1) 0.062(1) -0.003(1) 0.016(1) 0.002(1)
C(22) 0.055(1) 0.048(1) 0.057(1) -0.003(1) -0.004(1) 0.008(1)
C(23) 0.067(2) 0.066(2) 0.077(2) -0.010(1) -0.011(1) 0.018(1)
C(24) 0.084(2) 0.054(2) 0.113(3) -0.015(1) -0.023(2) 0.009(2)
C(25) 0.084(2) 0.054(2) 0.110(3) 0.005(1) -0.022(2) -0.017(2)
C(26) 0.074(2) 0.063(2) 0.086(2) 0.005(1) 0.002(2) -0.017(1)
C(27) 0.080(2) 0.060(2) 0.059(1) 0.015(1) 0.004(1) 0.003(1)
C(28) 0.054(1) 0.055(1) 0.060(1) 0.006(1) 0.005(1) 0.001(1)
C(29) 0.065(2) 0.057(1) 0.076(2) 0.009(1) 0.000(1) 0.003(1)
C(30) 0.076(2) 0.063(2) 0.090(2) 0.013(2) 0.014(2) -0.012(2)
C(31) 0.084(2) 0.071(2) 0.066(2) 0.007(2) 0.015(2) -0.016(1)
C(32) 0.080(2) 0.061(2) 0.057(1) 0.008(1) 0.012(1) 0.001(1)

loop_
_atom_type_symbol
_atom_type_description
_atom_type_scat_dispersion_real
_atom_type_scat_dispersion_imag
_atom_type_scat_source
C C 0.003 0.002
;International Tables for Crystallography
(1992, Vol. C, Tables 4.2.6.8 and 6.1.1.1)
;
H H 0.000 0.000
;International Tables for Crystallography
(1992, Vol. C, Table 6.1.1.2)
;
N N 0.006 0.003
;International Tables for Crystallography
(1992, Vol. C, Tables 4.2.6.8 and 6.1.1.1)
;
Na Na 0.036 0.025
;International Tables for Crystallography
(1992, Vol. C, Tables 4.2.6.8 and 6.1.1.1)
;
I I -0.474 1.812
;International Tables for Crystallography
(1992, Vol. C, Tables 4.2.6.8 and 6.1.1.1)
;

loop_
_geom_angle_atom_site_label_1
_geom_angle_atom_site_label_2
_geom_angle_atom_site_label_3
_geom_angle
_geom_angle_site_symmetry_1
_geom_angle_site_symmetry_2
_geom_angle_site_symmetry_3
_geom_angle_publ_flag
N(1) Na(1) N(2) 71.21(7) 1_555 1_555 1_555 yes
N(1) Na(1) N(3) 110.92(7) 1_555 1_555 1_555 yes
N(1) Na(1) N(4) 71.61(7) 1_555 1_555 1_555 yes
N(1) Na(1) N(5) 65.49(7) 1_555 1_555 1_555 yes
N(1) Na(1) N(7) 160.77(8) 1_555 1_555 1_555 yes
N(1) Na(1) N(8) 88.90(8) 1_555 1_555 1_555 yes
N(2) Na(1) N(3) 71.22(7) 1_555 1_555 1_555 yes
N(2) Na(1) N(4) 111.12(7) 1_555 1_555 1_555 yes
N(2) Na(1) N(5) 88.56(7) 1_555 1_555 1_555 yes
N(2) Na(1) N(7) 122.69(8) 1_555 1_555 1_555 yes
N(2) Na(1) N(8) 159.62(8) 1_555 1_555 1_555 yes
N(3) Na(1) N(4) 71.15(7) 1_555 1_555 1_555 yes
N(3) Na(1) N(5) 159.07(7) 1_555 1_555 1_555 yes
N(3) Na(1) N(7) 66.61(7) 1_555 1_555 1_555 yes
N(3) Na(1) N(8) 122.06(8) 1_555 1_555 1_555 yes
N(4) Na(1) N(5) 123.22(8) 1_555 1_555 1_555 yes
N(4) Na(1) N(7) 90.06(7) 1_555 1_555 1_555 yes
N(4) Na(1) N(8) 64.63(7) 1_555 1_555 1_555 yes
N(5) Na(1) N(7) 123.89(8) 1_555 1_555 1_555 yes
N(5) Na(1) N(8) 78.86(7) 1_555 1_555 1_555 yes
N(7) Na(1) N(8) 77.68(8) 1_555 1_555 1_555 yes
Na(1) N(1) C(1) 109.4(1) 1_555 1_555 1_555 yes
Na(1) N(1) C(8) 108.7(2) 1_555 1_555 1_555 yes
Na(1) N(1) C(9) 107.9(2) 1_555 1_555 1_555 yes
C(1) N(1) C(8) 110.7(2) 1_555 1_555 1_555 yes
C(1) N(1) C(9) 109.6(2) 1_555 1_555 1_555 yes
C(8) N(1) C(9) 110.3(2) 1_555 1_555 1_555 yes
Na(1) N(2) C(2) 108.1(2) 1_555 1_555 1_555 yes
Na(1) N(2) C(3) 108.9(1) 1_555 1_555 1_555 yes
Na(1) N(2) C(15) 108.5(2) 1_555 1_555 1_555 yes
C(2) N(2) C(3) 110.4(2) 1_555 1_555 1_555 yes
C(2) N(2) C(15) 110.3(2) 1_555 1_555 1_555 yes
C(3) N(2) C(15) 110.6(2) 1_555 1_555 1_555 yes
Na(1) N(3) C(4) 109.7(1) 1_555 1_555 1_555 yes
Na(1) N(3) C(5) 109.3(2) 1_555 1_555 1_555 yes
Na(1) N(3) C(21) 106.9(2) 1_555 1_555 1_555 yes
C(4) N(3) C(5) 110.4(2) 1_555 1_555 1_555 yes
C(4) N(3) C(21) 109.6(2) 1_555 1_555 1_555 yes
C(5) N(3) C(21) 110.8(2) 1_555 1_555 1_555 yes
Na(1) N(4) C(6) 108.5(2) 1_555 1_555 1_555 yes
Na(1) N(4) C(7) 107.6(1) 1_555 1_555 1_555 yes
Na(1) N(4) C(27) 108.5(2) 1_555 1_555 1_555 yes
C(6) N(4) C(7) 112.2(2) 1_555 1_555 1_555 yes
C(6) N(4) C(27) 109.8(2) 1_555 1_555 1_555 yes
C(7) N(4) C(27) 110.1(2) 1_555 1_555 1_555 yes
Na(1) N(5) C(10) 115.0(2) 1_555 1_555 1_555 yes
Na(1) N(5) C(14) 127.4(2) 1_555 1_555 1_555 yes
C(10) N(5) C(14) 117.6(2) 1_555 1_555 1_555 yes
C(16) N(6) C(20) 117.4(2) 1_555 1_555 1_555 yes
Na(1) N(7) C(22) 114.3(2) 1_555 1_555 1_555 yes
Na(1) N(7) C(26) 128.4(2) 1_555 1_555 1_555 yes
C(22) N(7) C(26) 117.1(2) 1_555 1_555 1_555 yes
Na(1) N(8) C(28) 112.7(2) 1_555 1_555 1_555 yes
Na(1) N(8) C(32) 124.0(2) 1_555 1_555 1_555 yes
C(28) N(8) C(32) 117.1(2) 1_555 1_555 1_555 yes
N(1) C(1) C(2) 112.4(2) 1_555 1_555 1_555 yes
N(1) C(1) H(1) 105(1) 1_555 1_555 1_555 no
N(1) C(1) H(2) 112(1) 1_555 1_555 1_555 no
C(2) C(1) H(1) 109(1) 1_555 1_555 1_555 no
C(2) C(1) H(2) 108(1) 1_555 1_555 1_555 no
H(1) C(1) H(2) 108(2) 1_555 1_555 1_555 no
N(2) C(2) C(1) 113.7(2) 1_555 1_555 1_555 yes
N(2) C(2) H(3) 106(1) 1_555 1_555 1_555 no
N(2) C(2) H(4) 110(1) 1_555 1_555 1_555 no
C(1) C(2) H(3) 107(1) 1_555 1_555 1_555 no
C(1) C(2) H(4) 109(1) 1_555 1_555 1_555 no
H(3) C(2) H(4) 107(2) 1_555 1_555 1_555 no
N(2) C(3) C(4) 113.2(2) 1_555 1_555 1_555 yes
N(2) C(3) H(5) 111(2) 1_555 1_555 1_555 no
N(2) C(3) H(6) 106(1) 1_555 1_555 1_555 no
C(4) C(3) H(5) 110(2) 1_555 1_555 1_555 no
C(4) C(3) H(6) 113(1) 1_555 1_555 1_555 no
H(5) C(3) H(6) 100(2) 1_555 1_555 1_555 no
N(3) C(4) C(3) 113.1(2) 1_555 1_555 1_555 yes
N(3) C(4) H(7) 106(1) 1_555 1_555 1_555 no
N(3) C(4) H(8) 113(1) 1_555 1_555 1_555 no
C(3) C(4) H(7) 111(1) 1_555 1_555 1_555 no
C(3) C(4) H(8) 106(1) 1_555 1_555 1_555 no
H(7) C(4) H(8) 105(2) 1_555 1_555 1_555 no
N(3) C(5) C(6) 113.0(2) 1_555 1_555 1_555 yes
N(3) C(5) H(9) 106(2) 1_555 1_555 1_555 no
N(3) C(5) H(10) 114(1) 1_555 1_555 1_555 no
C(6) C(5) H(9) 104(2) 1_555 1_555 1_555 no
C(6) C(5) H(10) 111(1) 1_555 1_555 1_555 no
H(9) C(5) H(10) 106(2) 1_555 1_555 1_555 no
N(4) C(6) C(5) 113.4(2) 1_555 1_555 1_555 yes
N(4) C(6) H(11) 112(2) 1_555 1_555 1_555 no
N(4) C(6) H(12) 107(1) 1_555 1_555 1_555 no
C(5) C(6) H(11) 105(2) 1_555 1_555 1_555 no
C(5) C(6) H(12) 104(1) 1_555 1_555 1_555 no
H(11) C(6) H(12) 113(2) 1_555 1_555 1_555 no
N(4) C(7) C(8) 113.7(2) 1_555 1_555 1_555 yes
N(4) C(7) H(13) 113(1) 1_555 1_555 1_555 no
N(4) C(7) H(14) 112(1) 1_555 1_555 1_555 no
C(8) C(7) H(13) 107(1) 1_555 1_555 1_555 no
C(8) C(7) H(14) 108(1) 1_555 1_555 1_555 no
H(13) C(7) H(14) 99(1) 1_555 1_555 1_555 no
N(1) C(8) C(7) 113.2(2) 1_555 1_555 1_555 yes
N(1) C(8) H(15) 105(1) 1_555 1_555 1_555 no
N(1) C(8) H(16) 113(1) 1_555 1_555 1_555 no
C(7) C(8) H(15) 110(1) 1_555 1_555 1_555 no
C(7) C(8) H(16) 101(1) 1_555 1_555 1_555 no
H(15) C(8) H(16) 112(2) 1_555 1_555 1_555 no
N(1) C(9) C(10) 112.8(2) 1_555 1_555 1_555 yes
N(1) C(9) H(17) 111(2) 1_555 1_555 1_555 no
N(1) C(9) H(18) 111(1) 1_555 1_555 1_555 no
C(10) C(9) H(17) 123(2) 1_555 1_555 1_555 no
C(10) C(9) H(18) 109(1) 1_555 1_555 1_555 no
H(17) C(9) H(18) 84(3) 1_555 1_555 1_555 no
N(5) C(10) C(9) 118.4(2) 1_555 1_555 1_555 yes
N(5) C(10) C(11) 122.0(2) 1_555 1_555 1_555 yes
C(9) C(10) C(11) 119.5(2) 1_555 1_555 1_555 yes
C(10) C(11) C(12) 118.5(3) 1_555 1_555 1_555 yes
C(10) C(11) H(19) 120(1) 1_555 1_555 1_555 no
C(12) C(11) H(19) 120(1) 1_555 1_555 1_555 no
C(11) C(12) C(13) 119.2(3) 1_555 1_555 1_555 yes
C(11) C(12) H(20) 121(2) 1_555 1_555 1_555 no
C(13) C(12) H(20) 119(2) 1_555 1_555 1_555 no
C(12) C(13) C(14) 118.8(3) 1_555 1_555 1_555 yes
C(12) C(13) H(21) 116(2) 1_555 1_555 1_555 no
C(14) C(13) H(21) 125(2) 1_555 1_555 1_555 no
N(5) C(14) C(13) 123.8(3) 1_555 1_555 1_555 yes
N(5) C(14) H(22) 118(2) 1_555 1_555 1_555 no
C(13) C(14) H(22) 117(2) 1_555 1_555 1_555 no
N(2) C(15) C(16) 114.9(2) 1_555 1_555 1_555 yes
N(2) C(15) H(23) 106(1) 1_555 1_555 1_555 no
N(2) C(15) H(24) 113(1) 1_555 1_555 1_555 no
C(16) C(15) H(23) 104(1) 1_555 1_555 1_555 no
C(16) C(15) H(24) 105(1) 1_555 1_555 1_555 no
H(23) C(15) H(24) 111(2) 1_555 1_555 1_555 no
N(6) C(16) C(15) 119.0(2) 1_555 1_555 1_555 yes
N(6) C(16) C(17) 121.1(2) 1_555 1_555 1_555 yes
C(15) C(16) C(17) 119.9(2) 1_555 1_555 1_555 yes
C(16) C(17) C(18) 120.3(3) 1_555 1_555 1_555 yes
C(16) C(17) H(25) 119(1) 1_555 1_555 1_555 no
C(18) C(17) H(25) 120(1) 1_555 1_555 1_555 no
C(17) C(18) C(19) 118.4(3) 1_555 1_555 1_555 yes
C(17) C(18) H(26) 117(2) 1_555 1_555 1_555 no
C(19) C(18) H(26) 123(2) 1_555 1_555 1_555 no
C(18) C(19) C(20) 118.9(3) 1_555 1_555 1_555 yes
C(18) C(19) H(27) 115(2) 1_555 1_555 1_555 no
C(20) C(19) H(27) 125(2) 1_555 1_555 1_555 no
N(6) C(20) C(19) 123.8(3) 1_555 1_555 1_555 yes
N(6) C(20) H(28) 115(1) 1_555 1_555 1_555 no
C(19) C(20) H(28) 120(1) 1_555 1_555 1_555 no
N(3) C(21) C(22) 114.4(2) 1_555 1_555 1_555 yes
N(3) C(21) H(29) 113(2) 1_555 1_555 1_555 no
N(3) C(21) H(30) 114(1) 1_555 1_555 1_555 no
C(22) C(21) H(29) 100(2) 1_555 1_555 1_555 no
C(22) C(21) H(30) 108(1) 1_555 1_555 1_555 no
H(29) C(21) H(30) 103(2) 1_555 1_555 1_555 no
N(7) C(22) C(21) 118.3(2) 1_555 1_555 1_555 yes
N(7) C(22) C(23) 122.7(2) 1_555 1_555 1_555 yes
C(21) C(22) C(23) 118.9(3) 1_555 1_555 1_555 yes
C(22) C(23) C(24) 119.0(3) 1_555 1_555 1_555 yes
C(22) C(23) H(31) 123(2) 1_555 1_555 1_555 no
C(24) C(23) H(31) 117(2) 1_555 1_555 1_555 no
C(23) C(24) C(25) 118.6(3) 1_555 1_555 1_555 yes
C(23) C(24) H(32) 112(2) 1_555 1_555 1_555 no
C(25) C(24) H(32) 127(2) 1_555 1_555 1_555 no
C(24) C(25) C(26) 119.4(3) 1_555 1_555 1_555 yes
C(24) C(25) H(33) 117(2) 1_555 1_555 1_555 no
C(26) C(25) H(33) 122(2) 1_555 1_555 1_555 no
N(7) C(26) C(25) 123.2(3) 1_555 1_555 1_555 yes
N(7) C(26) H(34) 115(2) 1_555 1_555 1_555 no
C(25) C(26) H(34) 120(2) 1_555 1_555 1_555 no
N(4) C(27) C(28) 114.5(2) 1_555 1_555 1_555 yes
N(4) C(27) H(35) 114(1) 1_555 1_555 1_555 no
N(4) C(27) H(36) 112(2) 1_555 1_555 1_555 no
C(28) C(27) H(35) 102(1) 1_555 1_555 1_555 no
C(28) C(27) H(36) 103(2) 1_555 1_555 1_555 no
H(35) C(27) H(36) 108(2) 1_555 1_555 1_555 no
N(8) C(28) C(27) 118.4(2) 1_555 1_555 1_555 yes
N(8) C(28) C(29) 122.4(3) 1_555 1_555 1_555 yes
C(27) C(28) C(29) 119.1(2) 1_555 1_555 1_555 yes
C(28) C(29) C(30) 119.5(3) 1_555 1_555 1_555 yes
C(28) C(29) H(37) 118(2) 1_555 1_555 1_555 no
C(30) C(29) H(37) 121(2) 1_555 1_555 1_555 no
C(29) C(30) C(31) 118.8(3) 1_555 1_555 1_555 yes
C(29) C(30) H(38) 120(2) 1_555 1_555 1_555 no
C(31) C(30) H(38) 119(2) 1_555 1_555 1_555 no
C(30) C(31) C(32) 118.4(3) 1_555 1_555 1_555 yes
C(30) C(31) H(39) 120(2) 1_555 1_555 1_555 no
C(32) C(31) H(39) 120(2) 1_555 1_555 1_555 no
N(8) C(32) C(31) 123.8(3) 1_555 1_555 1_555 yes
N(8) C(32) H(40) 115(1) 1_555 1_555 1_555 no
C(31) C(32) H(40) 120(1) 1_555 1_555 1_555 no

loop_
_geom_bond_atom_site_label_1
_geom_bond_atom_site_label_2
_geom_bond_distance
_geom_bond_site_symmetry_1
_geom_bond_site_symmetry_2
_geom_bond_publ_flag
Na(1) N(1) 2.584(2) 1_555 1_555 yes
Na(1) N(2) 2.575(2) 1_555 1_555 yes
Na(1) N(3) 2.573(2) 1_555 1_555 yes
Na(1) N(4) 2.573(2) 1_555 1_555 yes
Na(1) N(5) 2.644(2) 1_555 1_555 yes
Na(1) N(7) 2.621(2) 1_555 1_555 yes
Na(1) N(8) 2.623(3) 1_555 1_555 yes
N(1) C(1) 1.482(3) 1_555 1_555 yes
N(1) C(8) 1.470(3) 1_555 1_555 yes
N(1) C(9) 1.456(4) 1_555 1_555 yes
N(2) C(2) 1.476(3) 1_555 1_555 yes
N(2) C(3) 1.476(4) 1_555 1_555 yes
N(2) C(15) 1.467(4) 1_555 1_555 yes
N(3) C(4) 1.475(3) 1_555 1_555 yes
N(3) C(5) 1.475(3) 1_555 1_555 yes
N(3) C(21) 1.467(3) 1_555 1_555 yes
N(4) C(6) 1.474(3) 1_555 1_555 yes
N(4) C(7) 1.472(4) 1_555 1_555 yes
N(4) C(27) 1.463(4) 1_555 1_555 yes
N(5) C(10) 1.322(3) 1_555 1_555 yes
N(5) C(14) 1.342(4) 1_555 1_555 yes
N(6) C(16) 1.346(3) 1_555 1_555 yes
N(6) C(20) 1.348(4) 1_555 1_555 yes
N(7) C(22) 1.344(4) 1_555 1_555 yes
N(7) C(26) 1.343(4) 1_555 1_555 yes
N(8) C(28) 1.332(3) 1_555 1_555 yes
N(8) C(32) 1.350(4) 1_555 1_555 yes
C(1) C(2) 1.517(4) 1_555 1_555 yes
C(1) H(1) 1.120 1_555 1_555 no
C(1) H(2) 0.951 1_555 1_555 no
C(2) H(3) 1.025 1_555 1_555 no
C(2) H(4) 0.919 1_555 1_555 no
C(3) C(4) 1.528(4) 1_555 1_555 yes
C(3) H(5) 0.912 1_555 1_555 no
C(3) H(6) 1.101 1_555 1_555 no
C(4) H(7) 1.029 1_555 1_555 no
C(4) H(8) 1.066 1_555 1_555 no
C(5) C(6) 1.511(4) 1_555 1_555 yes
C(5) H(9) 0.736 1_555 1_555 no
C(5) H(10) 1.074 1_555 1_555 no
C(6) H(11) 0.944 1_555 1_555 no
C(6) H(12) 0.918 1_555 1_555 no
C(7) C(8) 1.522(4) 1_555 1_555 yes
C(7) H(13) 1.219 1_555 1_555 no
C(7) H(14) 1.145 1_555 1_555 no
C(8) H(15) 0.989 1_555 1_555 no
C(8) H(16) 1.089 1_555 1_555 no
C(9) C(10) 1.510(4) 1_555 1_555 yes
C(9) H(17) 1.169 1_555 1_555 no
C(9) H(18) 1.054 1_555 1_555 no
C(10) C(11) 1.404(4) 1_555 1_555 yes
C(11) C(12) 1.395(5) 1_555 1_555 yes
C(11) H(19) 1.095 1_555 1_555 no
C(12) C(13) 1.346(6) 1_555 1_555 yes
C(12) H(20) 1.084 1_555 1_555 no
C(13) C(14) 1.376(4) 1_555 1_555 yes
C(13) H(21) 0.828 1_555 1_555 no
C(14) H(22) 0.753 1_555 1_555 no
C(15) C(16) 1.505(4) 1_555 1_555 yes
C(15) H(23) 1.035 1_555 1_555 no
C(15) H(24) 0.991 1_555 1_555 no
C(16) C(17) 1.378(4) 1_555 1_555 yes
C(17) C(18) 1.374(4) 1_555 1_555 yes
C(17) H(25) 0.967 1_555 1_555 no
C(18) C(19) 1.370(5) 1_555 1_555 yes
C(18) H(26) 0.950 1_555 1_555 no
C(19) C(20) 1.354(4) 1_555 1_555 yes
C(19) H(27) 1.018 1_555 1_555 no
C(20) H(28) 0.986 1_555 1_555 no
C(21) C(22) 1.508(4) 1_555 1_555 yes
C(21) H(29) 0.970 1_555 1_555 no
C(21) H(30) 0.988 1_555 1_555 no
C(22) C(23) 1.384(4) 1_555 1_555 yes
C(23) C(24) 1.378(5) 1_555 1_555 yes
C(23) H(31) 1.033 1_555 1_555 no
C(24) C(25) 1.369(6) 1_555 1_555 yes
C(24) H(32) 1.010 1_555 1_555 no
C(25) C(26) 1.371(5) 1_555 1_555 yes
C(25) H(33) 1.003 1_555 1_555 no
C(26) H(34) 0.926 1_555 1_555 no
C(27) C(28) 1.519(4) 1_555 1_555 yes
C(27) H(35) 1.021 1_555 1_555 no
C(27) H(36) 1.102 1_555 1_555 no
C(28) C(29) 1.385(4) 1_555 1_555 yes
C(29) C(30) 1.375(5) 1_555 1_555 yes
C(29) H(37) 0.958 1_555 1_555 no
C(30) C(31) 1.373(4) 1_555 1_555 yes
C(30) H(38) 1.055 1_555 1_555 no
C(31) C(32) 1.371(4) 1_555 1_555 yes
C(31) H(39) 0.894 1_555 1_555 no
C(32) H(40) 0.906 1_555 1_555 no

loop_
_geom_contact_atom_site_label_1
_geom_contact_atom_site_label_2
_geom_contact_distance
_geom_contact_site_symmetry_1
_geom_contact_site_symmetry_2
_geom_contact_publ_flag
Na(1) N(1) 2.584(2) 1_555 1_555 ?
Na(1) N(2) 2.575(2) 1_555 1_555 ?
Na(1) N(3) 2.573(2) 1_555 1_555 ?
Na(1) N(4) 2.573(2) 1_555 1_555 ?
Na(1) N(5) 2.644(2) 1_555 1_555 ?
Na(1) N(7) 2.621(2) 1_555 1_555 ?
Na(1) N(8) 2.623(3) 1_555 1_555 ?
Na(1) N(3) 2.573(2) 1_555 1_555 ?
Na(1) N(4) 2.573(2) 1_555 1_555 ?
Na(1) N(2) 2.575(2) 1_555 1_555 ?
Na(1) N(1) 2.584(2) 1_555 1_555 ?
Na(1) N(7) 2.621(2) 1_555 1_555 ?
Na(1) N(8) 2.623(3) 1_555 1_555 ?
Na(1) N(5) 2.644(2) 1_555 1_555 ?
Na(1) N(6) 2.820(3) 1_555 1_555 ?
Na(1) C(21) 3.312(3) 1_555 1_555 ?
Na(1) C(7) 3.329(3) 1_555 1_555 ?
Na(1) C(9) 3.334(3) 1_555 1_555 ?
Na(1) C(27) 3.339(3) 1_555 1_555 ?
Na(1) C(2) 3.341(3) 1_555 1_555 ?
Na(1) C(15) 3.342(3) 1_555 1_555 ?
Na(1) C(6) 3.346(3) 1_555 1_555 ?
Na(1) C(3) 3.357(3) 1_555 1_555 ?
Na(1) C(8) 3.358(3) 1_555 1_555 ?
Na(1) C(5) 3.363(3) 1_555 1_555 ?
Na(1) C(28) 3.369(3) 1_555 1_555 ?
Na(1) C(4) 3.369(3) 1_555 1_555 ?
Na(1) C(1) 3.379(3) 1_555 1_555 ?
Na(1) C(16) 3.393(3) 1_555 1_555 ?
Na(1) C(22) 3.401(3) 1_555 1_555 ?
Na(1) C(10) 3.419(3) 1_555 1_555 ?
Na(1) C(32) 3.559(3) 1_555 1_555 ?
C(1) C(12) 3.560(4) 1_555 3_665 ?
C(8) C(23) 3.588(4) 1_555 2_655 ?
C(11) C(18) 3.329(5) 1_555 1_655 ?
C(19) C(32) 3.571(5) 1_555 1_455 ?
C(23) C(29) 3.470(4) 1_555 1_455 ?

loop_
_geom_torsion_atom_site_label_1
_geom_torsion_atom_site_label_2
_geom_torsion_atom_site_label_3
_geom_torsion_atom_site_label_4
_geom_torsion
_geom_torsion_site_symmetry_1
_geom_torsion_site_symmetry_2
_geom_torsion_site_symmetry_3
_geom_torsion_site_symmetry_4
_geom_torsion_publ_flag
Na(1) N(1) C(1) C(2) 39.7(2) 1_555 1_555 1_555 1_555 yes
Na(1) N(1) C(8) C(7) 39.6(3) 1_555 1_555 1_555 1_555 yes
Na(1) N(1) C(9) C(10) 50.7(2) 1_555 1_555 1_555 1_555 yes
Na(1) N(2) C(2) C(1) 44.8(2) 1_555 1_555 1_555 1_555 yes
Na(1) N(2) C(3) C(4) 42.7(2) 1_555 1_555 1_555 1_555 yes
Na(1) N(2) C(15) C(16) 43.8(3) 1_555 1_555 1_555 1_555 yes
Na(1) N(3) C(4) C(3) 39.9(3) 1_555 1_555 1_555 1_555 yes
Na(1) N(3) C(5) C(6) 40.3(2) 1_555 1_555 1_555 1_555 yes
Na(1) N(3) C(21) C(22) 49.1(2) 1_555 1_555 1_555 1_555 yes
Na(1) N(4) C(6) C(5) 43.4(3) 1_555 1_555 1_555 1_555 yes
Na(1) N(4) C(7) C(8) 44.4(2) 1_555 1_555 1_555 1_555 yes
Na(1) N(4) C(27) C(28) 42.5(3) 1_555 1_555 1_555 1_555 yes
Na(1) N(5) C(10) C(9) 3.7(3) 1_555 1_555 1_555 1_555 yes
Na(1) N(5) C(10) C(11) -179.6(2) 1_555 1_555 1_555 1_555 yes
Na(1) N(5) C(14) C(13) 179.8(3) 1_555 1_555 1_555 1_555 yes
Na(1) N(7) C(22) C(21) -0.8(3) 1_555 1_555 1_555 1_555 yes
Na(1) N(7) C(22) C(23) 174.9(2) 1_555 1_555 1_555 1_555 yes
Na(1) N(7) C(26) C(25) -172.5(3) 1_555 1_555 1_555 1_555 yes
Na(1) N(8) C(28) C(27) -24.2(3) 1_555 1_555 1_555 1_555 yes
Na(1) N(8) C(28) C(29) 153.2(2) 1_555 1_555 1_555 1_555 yes
Na(1) N(8) C(32) C(31) -149.5(3) 1_555 1_555 1_555 1_555 yes
N(1) Na(1) N(2) C(2) -16.5(2) 1_555 1_555 1_555 1_555 yes
N(1) Na(1) N(2) C(3) -136.4(2) 1_555 1_555 1_555 1_555 yes
N(1) Na(1) N(2) C(15) 103.2(2) 1_555 1_555 1_555 1_555 yes
N(1) Na(1) N(3) C(4) 47.7(2) 1_555 1_555 1_555 1_555 yes
N(1) Na(1) N(3) C(5) -73.5(2) 1_555 1_555 1_555 1_555 yes
N(1) Na(1) N(3) C(21) 166.5(1) 1_555 1_555 1_555 1_555 yes
N(1) Na(1) N(4) C(6) 105.2(2) 1_555 1_555 1_555 1_555 yes
N(1) Na(1) N(4) C(7) -16.5(2) 1_555 1_555 1_555 1_555 yes
N(1) Na(1) N(4) C(27) -135.6(2) 1_555 1_555 1_555 1_555 yes
N(1) Na(1) N(5) C(10) 16.7(2) 1_555 1_555 1_555 1_555 yes
N(1) Na(1) N(5) C(14) -162.1(2) 1_555 1_555 1_555 1_555 yes
N(1) Na(1) N(7) C(22) 106.0(3) 1_555 1_555 1_555 1_555 yes
N(1) Na(1) N(7) C(26) -80.3(3) 1_555 1_555 1_555 1_555 yes
N(1) Na(1) N(8) C(28) 103.7(2) 1_555 1_555 1_555 1_555 yes
N(1) Na(1) N(8) C(32) -105.0(2) 1_555 1_555 1_555 1_555 yes
N(1) C(1) C(2) N(2) -60.2(3) 1_555 1_555 1_555 1_555 yes
N(1) C(8) C(7) N(4) -60.5(3) 1_555 1_555 1_555 1_555 yes
N(1) C(9) C(10) N(5) -38.1(3) 1_555 1_555 1_555 1_555 yes
N(1) C(9) C(10) C(11) 145.2(2) 1_555 1_555 1_555 1_555 yes
N(2) Na(1) N(1) C(1) -12.0(2) 1_555 1_555 1_555 1_555 yes
N(2) Na(1) N(1) C(8) 109.0(2) 1_555 1_555 1_555 1_555 yes
N(2) Na(1) N(1) C(9) -131.2(2) 1_555 1_555 1_555 1_555 yes
N(2) Na(1) N(3) C(4) -12.6(1) 1_555 1_555 1_555 1_555 yes
N(2) Na(1) N(3) C(5) -133.9(2) 1_555 1_555 1_555 1_555 yes
N(2) Na(1) N(3) C(21) 106.2(2) 1_555 1_555 1_555 1_555 yes
N(2) Na(1) N(4) C(6) 44.7(2) 1_555 1_555 1_555 1_555 yes
N(2) Na(1) N(4) C(7) -77.0(2) 1_555 1_555 1_555 1_555 yes
N(2) Na(1) N(4) C(27) 163.9(2) 1_555 1_555 1_555 1_555 yes
N(2) Na(1) N(5) C(10) 86.7(2) 1_555 1_555 1_555 1_555 yes
N(2) Na(1) N(5) C(14) -92.2(2) 1_555 1_555 1_555 1_555 yes
N(2) Na(1) N(7) C(22) -26.6(2) 1_555 1_555 1_555 1_555 yes
N(2) Na(1) N(7) C(26) 147.1(2) 1_555 1_555 1_555 1_555 yes
N(2) Na(1) N(8) C(28) 116.0(3) 1_555 1_555 1_555 1_555 yes
N(2) Na(1) N(8) C(32) -92.7(3) 1_555 1_555 1_555 1_555 yes
N(2) C(3) C(4) N(3) -58.7(3) 1_555 1_555 1_555 1_555 yes
N(2) C(15) C(16) N(6) 1.7(4) 1_555 1_555 1_555 1_555 yes
N(2) C(15) C(16) C(17) -176.5(2) 1_555 1_555 1_555 1_555 yes
N(3) Na(1) N(1) C(1) -72.4(2) 1_555 1_555 1_555 1_555 yes
N(3) Na(1) N(1) C(8) 48.7(2) 1_555 1_555 1_555 1_555 yes
N(3) Na(1) N(1) C(9) 168.4(1) 1_555 1_555 1_555 1_555 yes
N(3) Na(1) N(2) C(2) 104.5(2) 1_555 1_555 1_555 1_555 yes
N(3) Na(1) N(2) C(3) -15.5(1) 1_555 1_555 1_555 1_555 yes
N(3) Na(1) N(2) C(15) -135.9(2) 1_555 1_555 1_555 1_555 yes
N(3) Na(1) N(4) C(6) -15.6(2) 1_555 1_555 1_555 1_555 yes
N(3) Na(1) N(4) C(7) -137.2(2) 1_555 1_555 1_555 1_555 yes
N(3) Na(1) N(4) C(27) 103.6(2) 1_555 1_555 1_555 1_555 yes
N(3) Na(1) N(5) C(10) 101.3(2) 1_555 1_555 1_555 1_555 yes
N(3) Na(1) N(5) C(14) -77.5(3) 1_555 1_555 1_555 1_555 yes
N(3) Na(1) N(7) C(22) 19.4(2) 1_555 1_555 1_555 1_555 yes
N(3) Na(1) N(7) C(26) -166.9(3) 1_555 1_555 1_555 1_555 yes
N(3) Na(1) N(8) C(28) -10.5(2) 1_555 1_555 1_555 1_555 yes
N(3) Na(1) N(8) C(32) 140.8(2) 1_555 1_555 1_555 1_555 yes
N(3) C(5) C(6) N(4) -59.6(3) 1_555 1_555 1_555 1_555 yes
N(3) C(21) C(22) N(7) -34.1(3) 1_555 1_555 1_555 1_555 yes
N(3) C(21) C(22) C(23) 150.0(2) 1_555 1_555 1_555 1_555 yes
N(4) Na(1) N(1) C(1) -132.9(2) 1_555 1_555 1_555 1_555 yes
N(4) Na(1) N(1) C(8) -11.9(2) 1_555 1_555 1_555 1_555 yes
N(4) Na(1) N(1) C(9) 107.8(2) 1_555 1_555 1_555 1_555 yes
N(4) Na(1) N(2) C(2) 44.3(2) 1_555 1_555 1_555 1_555 yes
N(4) Na(1) N(2) C(3) -75.7(2) 1_555 1_555 1_555 1_555 yes
N(4) Na(1) N(2) C(15) 163.9(2) 1_555 1_555 1_555 1_555 yes
N(4) Na(1) N(3) C(4) 108.6(2) 1_555 1_555 1_555 1_555 yes
N(4) Na(1) N(3) C(5) -12.7(2) 1_555 1_555 1_555 1_555 yes
N(4) Na(1) N(3) C(21) -132.6(2) 1_555 1_555 1_555 1_555 yes
N(4) Na(1) N(5) C(10) -27.8(2) 1_555 1_555 1_555 1_555 yes
N(4) Na(1) N(5) C(14) 153.3(2) 1_555 1_555 1_555 1_555 yes
N(4) Na(1) N(7) C(22) 88.7(2) 1_555 1_555 1_555 1_555 yes
N(4) Na(1) N(7) C(26) -97.5(2) 1_555 1_555 1_555 1_555 yes
N(4) Na(1) N(8) C(28) 33.6(2) 1_555 1_555 1_555 1_555 yes
N(4) Na(1) N(8) C(32) -175.2(2) 1_555 1_555 1_555 1_555 yes
N(4) C(27) C(28) N(8) -12.6(4) 1_555 1_555 1_555 1_555 yes
N(4) C(27) C(28) C(29) 169.9(3) 1_555 1_555 1_555 1_555 yes
N(5) Na(1) N(1) C(1) 85.2(2) 1_555 1_555 1_555 1_555 yes
N(5) Na(1) N(1) C(8) -153.7(2) 1_555 1_555 1_555 1_555 yes
N(5) Na(1) N(1) C(9) -34.0(1) 1_555 1_555 1_555 1_555 yes
N(5) Na(1) N(2) C(2) -81.0(2) 1_555 1_555 1_555 1_555 yes
N(5) Na(1) N(2) C(3) 159.0(2) 1_555 1_555 1_555 1_555 yes
N(5) Na(1) N(2) C(15) 38.6(2) 1_555 1_555 1_555 1_555 yes
N(5) Na(1) N(3) C(4) -28.1(3) 1_555 1_555 1_555 1_555 yes
N(5) Na(1) N(3) C(5) -149.4(2) 1_555 1_555 1_555 1_555 yes
N(5) Na(1) N(3) C(21) 90.7(2) 1_555 1_555 1_555 1_555 yes
N(5) Na(1) N(4) C(6) 147.4(2) 1_555 1_555 1_555 1_555 yes
N(5) Na(1) N(4) C(7) 25.8(2) 1_555 1_555 1_555 1_555 yes
N(5) Na(1) N(4) C(27) -93.4(2) 1_555 1_555 1_555 1_555 yes
N(5) Na(1) N(7) C(22) -139.9(2) 1_555 1_555 1_555 1_555 yes
N(5) Na(1) N(7) C(26) 33.8(3) 1_555 1_555 1_555 1_555 yes
N(5) Na(1) N(8) C(28) 168.9(2) 1_555 1_555 1_555 1_555 yes
N(5) Na(1) N(8) C(32) -39.8(2) 1_555 1_555 1_555 1_555 yes
N(5) C(10) C(11) C(12) -0.5(4) 1_555 1_555 1_555 1_555 yes
N(5) C(14) C(13) C(12) 0.0(5) 1_555 1_555 1_555 1_555 yes
N(6) C(16) C(17) C(18) 0.8(4) 1_555 1_555 1_555 1_555 yes
N(6) C(20) C(19) C(18) 0.8(5) 1_555 1_555 1_555 1_555 yes
N(7) Na(1) N(1) C(1) -151.2(2) 1_555 1_555 1_555 1_555 yes
N(7) Na(1) N(1) C(8) -30.1(3) 1_555 1_555 1_555 1_555 yes
N(7) Na(1) N(1) C(9) 89.6(3) 1_555 1_555 1_555 1_555 yes
N(7) Na(1) N(2) C(2) 148.7(2) 1_555 1_555 1_555 1_555 yes
N(7) Na(1) N(2) C(3) 28.7(2) 1_555 1_555 1_555 1_555 yes
N(7) Na(1) N(2) C(15) -91.7(2) 1_555 1_555 1_555 1_555 yes
N(7) Na(1) N(3) C(4) -152.9(2) 1_555 1_555 1_555 1_555 yes
N(7) Na(1) N(3) C(5) 85.9(2) 1_555 1_555 1_555 1_555 yes
N(7) Na(1) N(3) C(21) -34.1(1) 1_555 1_555 1_555 1_555 yes
N(7) Na(1) N(4) C(6) -80.7(2) 1_555 1_555 1_555 1_555 yes
N(7) Na(1) N(4) C(7) 157.6(2) 1_555 1_555 1_555 1_555 yes
N(7) Na(1) N(4) C(27) 38.5(2) 1_555 1_555 1_555 1_555 yes
N(7) Na(1) N(5) C(10) -144.0(2) 1_555 1_555 1_555 1_555 yes
N(7) Na(1) N(5) C(14) 37.2(3) 1_555 1_555 1_555 1_555 yes
N(7) Na(1) N(8) C(28) -62.5(2) 1_555 1_555 1_555 1_555 yes
N(7) Na(1) N(8) C(32) 88.8(2) 1_555 1_555 1_555 1_555 yes
N(7) C(22) C(23) C(24) -1.8(4) 1_555 1_555 1_555 1_555 yes
N(7) C(26) C(25) C(24) -1.1(6) 1_555 1_555 1_555 1_555 yes
N(8) Na(1) N(1) C(1) 163.5(2) 1_555 1_555 1_555 1_555 yes
N(8) Na(1) N(1) C(8) -75.5(2) 1_555 1_555 1_555 1_555 yes
N(8) Na(1) N(1) C(9) 44.3(2) 1_555 1_555 1_555 1_555 yes
N(8) Na(1) N(2) C(2) -29.5(3) 1_555 1_555 1_555 1_555 yes
N(8) Na(1) N(2) C(3) -149.5(2) 1_555 1_555 1_555 1_555 yes
N(8) Na(1) N(2) C(15) 90.1(3) 1_555 1_555 1_555 1_555 yes
N(8) Na(1) N(3) C(4) 150.2(2) 1_555 1_555 1_555 1_555 yes
N(8) Na(1) N(3) C(5) 28.9(2) 1_555 1_555 1_555 1_555 yes
N(8) Na(1) N(3) C(21) -91.0(2) 1_555 1_555 1_555 1_555 yes
N(8) Na(1) N(4) C(6) -157.1(2) 1_555 1_555 1_555 1_555 yes
N(8) Na(1) N(4) C(7) 81.3(2) 1_555 1_555 1_555 1_555 yes
N(8) Na(1) N(4) C(27) -37.9(2) 1_555 1_555 1_555 1_555 yes
N(8) Na(1) N(5) C(10) -77.2(2) 1_555 1_555 1_555 1_555 yes
N(8) Na(1) N(5) C(14) 104.0(2) 1_555 1_555 1_555 1_555 yes
N(8) Na(1) N(7) C(22) 152.7(2) 1_555 1_555 1_555 1_555 yes
N(8) Na(1) N(7) C(26) -33.6(2) 1_555 1_555 1_555 1_555 yes
N(8) C(28) C(29) C(30) -0.3(4) 1_555 1_555 1_555 1_555 yes
N(8) C(32) C(31) C(30) -0.5(5) 1_555 1_555 1_555 1_555 yes
C(1) N(1) C(8) C(7) 159.9(2) 1_555 1_555 1_555 1_555 yes
C(1) N(1) C(9) C(10) -68.4(3) 1_555 1_555 1_555 1_555 yes
C(1) C(2) N(2) C(3) 163.8(2) 1_555 1_555 1_555 1_555 yes
C(1) C(2) N(2) C(15) -73.6(3) 1_555 1_555 1_555 1_555 yes
C(2) N(2) C(3) C(4) -75.8(3) 1_555 1_555 1_555 1_555 yes
C(2) N(2) C(15) C(16) 162.0(2) 1_555 1_555 1_555 1_555 yes
C(2) C(1) N(1) C(8) -80.1(3) 1_555 1_555 1_555 1_555 yes
C(2) C(1) N(1) C(9) 157.9(2) 1_555 1_555 1_555 1_555 yes
C(3) N(2) C(15) C(16) -75.5(3) 1_555 1_555 1_555 1_555 yes
C(3) C(4) N(3) C(5) 160.5(2) 1_555 1_555 1_555 1_555 yes
C(3) C(4) N(3) C(21) -77.2(3) 1_555 1_555 1_555 1_555 yes
C(4) N(3) C(5) C(6) -80.4(3) 1_555 1_555 1_555 1_555 yes
C(4) N(3) C(21) C(22) 167.9(2) 1_555 1_555 1_555 1_555 yes
C(4) C(3) N(2) C(15) 161.8(2) 1_555 1_555 1_555 1_555 yes
C(5) N(3) C(21) C(22) -70.0(3) 1_555 1_555 1_555 1_555 yes
C(5) C(6) N(4) C(7) 162.2(2) 1_555 1_555 1_555 1_555 yes
C(5) C(6) N(4) C(27) -75.0(3) 1_555 1_555 1_555 1_555 yes
C(6) N(4) C(7) C(8) -74.9(3) 1_555 1_555 1_555 1_555 yes
C(6) N(4) C(27) C(28) 160.8(2) 1_555 1_555 1_555 1_555 yes
C(6) C(5) N(3) C(21) 157.9(2) 1_555 1_555 1_555 1_555 yes
C(7) N(4) C(27) C(28) -75.1(3) 1_555 1_555 1_555 1_555 yes
C(7) C(8) N(1) C(9) -78.6(3) 1_555 1_555 1_555 1_555 yes
C(8) N(1) C(9) C(10) 169.4(2) 1_555 1_555 1_555 1_555 yes
C(8) C(7) N(4) C(27) 162.5(2) 1_555 1_555 1_555 1_555 yes
C(9) C(10) N(5) C(14) -177.3(2) 1_555 1_555 1_555 1_555 yes
C(9) C(10) C(11) C(12) 176.1(3) 1_555 1_555 1_555 1_555 yes
C(10) N(5) C(14) C(13) 1.0(4) 1_555 1_555 1_555 1_555 yes
C(10) C(11) C(12) C(13) 1.5(5) 1_555 1_555 1_555 1_555 yes
C(11) C(10) N(5) C(14) -0.6(4) 1_555 1_555 1_555 1_555 yes
C(11) C(12) C(13) C(14) -1.2(5) 1_555 1_555 1_555 1_555 yes
C(15) C(16) N(6) C(20) 179.4(3) 1_555 1_555 1_555 1_555 yes
C(15) C(16) C(17) C(18) 178.9(3) 1_555 1_555 1_555 1_555 yes
C(16) N(6) C(20) C(19) 1.7(5) 1_555 1_555 1_555 1_555 yes
C(16) C(17) C(18) C(19) 1.8(5) 1_555 1_555 1_555 1_555 yes
C(17) C(16) N(6) C(20) -2.5(4) 1_555 1_555 1_555 1_555 yes
C(17) C(18) C(19) C(20) -2.5(5) 1_555 1_555 1_555 1_555 yes
C(21) C(22) N(7) C(26) -175.3(2) 1_555 1_555 1_555 1_555 yes
C(21) C(22) C(23) C(24) 173.9(3) 1_555 1_555 1_555 1_555 yes
C(22) N(7) C(26) C(25) 1.1(5) 1_555 1_555 1_555 1_555 yes
C(22) C(23) C(24) C(25) 1.7(5) 1_555 1_555 1_555 1_555 yes
C(23) C(22) N(7) C(26) 0.4(4) 1_555 1_555 1_555 1_555 yes
C(23) C(24) C(25) C(26) -0.3(6) 1_555 1_555 1_555 1_555 yes
C(27) C(28) N(8) C(32) -177.6(3) 1_555 1_555 1_555 1_555 yes
C(27) C(28) C(29) C(30) 177.1(3) 1_555 1_555 1_555 1_555 yes
C(28) N(8) C(32) C(31) 0.7(5) 1_555 1_555 1_555 1_555 yes
C(28) C(29) C(30) C(31) 0.5(5) 1_555 1_555 1_555 1_555 yes
C(29) C(28) N(8) C(32) -0.2(4) 1_555 1_555 1_555 1_555 yes
C(29) C(30) C(31) C(32) 0.0(5) 1_555 1_555 1_555 1_555 yes
